data_8102674
loop_
_publ_author_name
'Kwang Ha'

_publ_section_title
;
 Crystal structure of
 acetato[N,N'-bis(3-ethoxysalicylidene)propane-1,3-diiminato]manganese(III)
 --- acetonitrile (1:1), Mn(C21H24N2O4)(CH3COO) &#x00B7; CH3CN
;
_journal_issue 2
_journal_name_full 'Zeitschrift f\"ur Kristallographie - New Crystal Structures'
_journal_page_first 257
_journal_volume 225
_journal_year 2010
_chemical_formula_moiety 'C23 H27 Mn N2 O6, C2 H3 N'
_chemical_formula_sum 'C25 H30 Mn N3 O6'
_chemical_formula_weight 523.46
_chemical_name_systematic
; 
Acetato[N,N'-bis(3-ethoxysalicylidene)propane-1,3-diiminato]manganese(III) 
acetonitrile solvate
;
_space_group_IT_number 14
_symmetry_cell_setting monoclinic
_symmetry_space_group_name_Hall '-P 2yn'
_symmetry_space_group_name_H-M 'P 1 21/n 1'
_atom_sites_solution_hydrogens geom
_atom_sites_solution_primary direct
_atom_sites_solution_secondary difmap
_audit_creation_method SHELXL-97
_cell_angle_alpha 90.00
_cell_angle_beta 102.6280(10)
_cell_angle_gamma 90.00
_cell_formula_units_Z 4
_cell_length_a 9.8702(6)
_cell_length_b 12.0550(7)
_cell_length_c 22.0827(14)
_cell_measurement_reflns_used 4474
_cell_measurement_temperature 200(2)
_cell_measurement_theta_max 26.63
_cell_measurement_theta_min 2.50
_cell_volume 2564.0(3)
_computing_cell_refinement 'SAINT (Bruker, 2000)'
_computing_data_collection 'SMART (Bruker, 2000)'
_computing_data_reduction 'SAINT (Bruker, 2000)'
_computing_molecular_graphics 'ORTEP-III (Farrugia, 1997)'
_computing_publication_material SHELXL97
_computing_structure_refinement 'SHELXL-97 (Sheldrick, 1997)'
_computing_structure_solution 'SHELXS-97 (Sheldrick, 1997)'
_diffrn_ambient_temperature 200(2)
_diffrn_measured_fraction_theta_full 0.994
_diffrn_measured_fraction_theta_max 0.994
_diffrn_measurement_device_type 'Bruker SMART 1000 CCD'
_diffrn_measurement_method '\f and \w scans'
_diffrn_radiation_monochromator graphite
_diffrn_radiation_source 'fine-focus sealed tube'
_diffrn_radiation_type MoK\a
_diffrn_radiation_wavelength 0.71073
_diffrn_reflns_av_R_equivalents 0.0649
_diffrn_reflns_av_sigmaI/netI 0.0890
_diffrn_reflns_limit_h_max 12
_diffrn_reflns_limit_h_min -13
_diffrn_reflns_limit_k_max 10
_diffrn_reflns_limit_k_min -16
_diffrn_reflns_limit_l_max 29
_diffrn_reflns_limit_l_min -27
_diffrn_reflns_number 18767
_diffrn_reflns_theta_full 28.32
_diffrn_reflns_theta_max 28.32
_diffrn_reflns_theta_min 1.89
_diffrn_standards_decay_% 0
_diffrn_standards_interval_count 0
_diffrn_standards_interval_time 0
_diffrn_standards_number 0
_exptl_absorpt_coefficient_mu 0.559
_exptl_absorpt_correction_T_max 1.000000
_exptl_absorpt_correction_T_min 0.841820
_exptl_absorpt_correction_type multi-scan
_exptl_absorpt_process_details SADABS
_exptl_crystal_colour brown
_exptl_crystal_density_diffrn 1.356
_exptl_crystal_density_method 'not measured'
_exptl_crystal_description rod
_exptl_crystal_F_000 1096
_exptl_crystal_size_max 0.26
_exptl_crystal_size_mid 0.25
_exptl_crystal_size_min 0.17
_refine_diff_density_max 0.597
_refine_diff_density_min -1.092
_refine_diff_density_rms 0.098
_refine_ls_extinction_method none
_refine_ls_goodness_of_fit_ref 1.100
_refine_ls_hydrogen_treatment constr
_refine_ls_matrix_type full
_refine_ls_number_parameters 320
_refine_ls_number_reflns 6349
_refine_ls_number_restraints 0
_refine_ls_restrained_S_all 1.100
_refine_ls_R_factor_all 0.1127
_refine_ls_R_factor_gt 0.0504
_refine_ls_shift/su_max 0.000
_refine_ls_shift/su_mean 0.000
_refine_ls_structure_factor_coef Fsqd
_refine_ls_weighting_details 'calc w=1/[\s^2^(Fo^2^)+(0.0480P)^2^+0.0000P] where P=(Fo^2^+2Fc^2^)/3'
_refine_ls_weighting_scheme calc
_refine_ls_wR_factor_gt 0.1006
_refine_ls_wR_factor_ref 0.1397
_reflns_number_gt 3746
_reflns_number_total 6349
_reflns_threshold_expression >2sigma(I)
_cod_data_source_file 1267-2933.cff
_cod_data_source_block mn(salpn)(oac)
_cod_depositor_comments
;
The following automatic conversions were performed:
'_symmetry_cell_setting' value 'Monoclinic' changed to 'monoclinic'
according to '/home/saulius/struct/CIF-dictionaries/cif_core.dic'
dictionary named 'cif_core.dic' version 2.4.1 from
2010-06-29.

'_exptl_absorpt_correction_type' value 'Multi-scan' changed
to 'multi-scan' according to
'/home/saulius/struct/CIF-dictionaries/cif_core.dic' dictionary named
'cif_core.dic' version 2.4.1 from 2010-06-29.

Automatic conversion script
Id: cif_fix_enum 1555 2011-01-17 13:19:09Z saulius 
;
_cod_original_sg_symbol_H-M 'P 21/n'
_cod_database_code 8102674

loop_
_symmetry_equiv_pos_as_xyz
'x, y, z'
'-x+1/2, y+1/2, -z+1/2'
'-x, -y, -z'
'x-1/2, -y-1/2, z-1/2'

loop_
_atom_site_label
_atom_site_type_symbol
_atom_site_fract_x
_atom_site_fract_y
_atom_site_fract_z
_atom_site_U_iso_or_equiv
_atom_site_adp_type
_atom_site_occupancy
_atom_site_symmetry_multiplicity
_atom_site_calc_flag
_atom_site_refinement_flags
_atom_site_disorder_assembly
_atom_site_disorder_group
Mn1 Mn 0.12211(5) 0.19081(4) 0.19214(2) 0.02348(14) Uani 1 1 d . . .
O1 O 0.5380(2) 0.26398(17) 0.15879(9) 0.0319(5) Uani 1 1 d . . .
O2 O 0.3018(2) 0.18171(16) 0.17550(9) 0.0289(5) Uani 1 1 d . . .
O3 O 0.0804(2) 0.30914(15) 0.13505(9) 0.0259(5) Uani 1 1 d . . .
O4 O 0.1913(2) 0.46539(17) 0.07715(9) 0.0349(5) Uani 1 1 d . . .
O5 O -0.0199(2) 0.24160(17) 0.24112(9) 0.0310(5) Uani 1 1 d . . .
O6 O 0.1845(2) 0.31178(17) 0.28028(10) 0.0375(6) Uani 1 1 d . . .
N1 N 0.1651(2) 0.05861(18) 0.24763(10) 0.0231(5) Uani 1 1 d . . .
N2 N -0.0291(2) 0.09393(19) 0.12816(12) 0.0270(6) Uani 1 1 d . . .
C1 C 0.6305(4) 0.3874(3) 0.09522(16) 0.0500(10) Uani 1 1 d . . .
H1A H 0.5884 0.3449 0.0580 0.075 Uiso 1 1 calc R . .
H1B H 0.7152 0.4237 0.0889 0.075 Uiso 1 1 calc R . .
H1C H 0.5649 0.4437 0.1030 0.075 Uiso 1 1 calc R . .
C2 C 0.6661(3) 0.3106(3) 0.14990(15) 0.0358(8) Uani 1 1 d . . .
H2A H 0.7290 0.2511 0.1418 0.043 Uiso 1 1 calc R . .
H2B H 0.7130 0.3519 0.1874 0.043 Uiso 1 1 calc R . .
C3 C 0.5463(3) 0.1937(2) 0.20852(13) 0.0228(6) Uani 1 1 d . . .
C4 C 0.6670(3) 0.1650(2) 0.24901(14) 0.0286(7) Uani 1 1 d . . .
H4 H 0.7531 0.1934 0.2434 0.034 Uiso 1 1 calc R . .
C5 C 0.6637(3) 0.0936(2) 0.29888(14) 0.0320(7) Uani 1 1 d . . .
H5 H 0.7478 0.0741 0.3269 0.038 Uiso 1 1 calc R . .
C6 C 0.5409(3) 0.0519(2) 0.30754(14) 0.0289(7) Uani 1 1 d . . .
H6 H 0.5401 0.0023 0.3409 0.035 Uiso 1 1 calc R . .
C7 C 0.4153(3) 0.0821(2) 0.26713(13) 0.0247(7) Uani 1 1 d . . .
C8 C 0.4156(3) 0.1535(2) 0.21633(13) 0.0239(7) Uani 1 1 d . . .
C9 C 0.2882(3) 0.0311(2) 0.27532(13) 0.0241(6) Uani 1 1 d . . .
H9 H 0.2969 -0.0285 0.3040 0.029 Uiso 1 1 calc R . .
C10 C 0.0497(3) -0.0139(2) 0.25630(14) 0.0313(7) Uani 1 1 d . . .
H10A H -0.0206 0.0313 0.2709 0.038 Uiso 1 1 calc R . .
H10B H 0.0857 -0.0701 0.2884 0.038 Uiso 1 1 calc R . .
C11 C -0.0179(3) -0.0717(2) 0.19615(14) 0.0327(8) Uani 1 1 d . . .
H11A H 0.0558 -0.1037 0.1774 0.039 Uiso 1 1 calc R . .
H11B H -0.0753 -0.1338 0.2058 0.039 Uiso 1 1 calc R . .
C12 C -0.1082(3) 0.0032(2) 0.14905(15) 0.0347(8) Uani 1 1 d . . .
H12A H -0.1535 -0.0416 0.1127 0.042 Uiso 1 1 calc R . .
H12B H -0.1821 0.0353 0.1676 0.042 Uiso 1 1 calc R . .
C13 C -0.0532(3) 0.1145(2) 0.06976(14) 0.0289(7) Uani 1 1 d . . .
H13 H -0.1166 0.0670 0.0432 0.035 Uiso 1 1 calc R . .
C14 C 0.0073(3) 0.2034(2) 0.04081(14) 0.0278(7) Uani 1 1 d . . .
C15 C -0.0065(3) 0.1987(3) -0.02390(14) 0.0351(8) Uani 1 1 d . . .
H15 H -0.0540 0.1380 -0.0466 0.042 Uiso 1 1 calc R . .
C16 C 0.0475(4) 0.2802(3) -0.05441(15) 0.0423(9) Uani 1 1 d . . .
H16 H 0.0388 0.2758 -0.0980 0.051 Uiso 1 1 calc R . .
C17 C 0.1150(4) 0.3695(3) -0.02160(14) 0.0393(9) Uani 1 1 d . . .
H17 H 0.1535 0.4255 -0.0430 0.047 Uiso 1 1 calc R . .
C18 C 0.1272(3) 0.3786(2) 0.04158(14) 0.0290(7) Uani 1 1 d . . .
C19 C 0.0732(3) 0.2953(2) 0.07476(13) 0.0253(7) Uani 1 1 d . . .
C20 C 0.2515(4) 0.5498(3) 0.04543(15) 0.0386(8) Uani 1 1 d . . .
H20A H 0.1785 0.5857 0.0135 0.046 Uiso 1 1 calc R . .
H20B H 0.3209 0.5166 0.0246 0.046 Uiso 1 1 calc R . .
C21 C 0.3196(4) 0.6338(3) 0.09218(16) 0.0506(10) Uani 1 1 d . . .
H21A H 0.2510 0.6638 0.1139 0.076 Uiso 1 1 calc R . .
H21B H 0.3571 0.6942 0.0710 0.076 Uiso 1 1 calc R . .
H21C H 0.3951 0.5986 0.1222 0.076 Uiso 1 1 calc R . .
C22 C 0.0579(4) 0.3035(2) 0.28030(15) 0.0312(7) Uani 1 1 d . . .
C23 C -0.0053(4) 0.3647(3) 0.32681(16) 0.0494(10) Uani 1 1 d . . .
H23A H 0.0681 0.3868 0.3622 0.074 Uiso 1 1 calc R . .
H23B H -0.0715 0.3161 0.3412 0.074 Uiso 1 1 calc R . .
H23C H -0.0537 0.4308 0.3073 0.074 Uiso 1 1 calc R . .
N3 N 0.6087(5) 0.1237(4) 0.0183(3) 0.1126(18) Uani 1 1 d . . .
C24 C 0.3601(4) 0.1307(4) 0.03673(19) 0.0652(12) Uani 1 1 d . . .
H24A H 0.2973 0.1612 -0.0001 0.098 Uiso 1 1 calc R . .
H24B H 0.3582 0.1779 0.0727 0.098 Uiso 1 1 calc R . .
H24C H 0.3300 0.0556 0.0446 0.098 Uiso 1 1 calc R . .
C25 C 0.4995(5) 0.1267(3) 0.0265(2) 0.0651(13) Uani 1 1 d . . .

loop_
_atom_site_aniso_label
_atom_site_aniso_U_11
_atom_site_aniso_U_22
_atom_site_aniso_U_33
_atom_site_aniso_U_23
_atom_site_aniso_U_13
_atom_site_aniso_U_12
Mn1 0.0235(3) 0.0214(3) 0.0264(3) 0.0028(2) 0.00718(18) -0.00122(19)
O1 0.0308(13) 0.0335(12) 0.0345(13) 0.0061(10) 0.0135(10) -0.0048(10)
O2 0.0251(11) 0.0351(12) 0.0274(11) 0.0073(10) 0.0078(9) 0.0016(9)
O3 0.0325(12) 0.0244(11) 0.0199(11) 0.0002(9) 0.0039(9) 0.0003(9)
O4 0.0528(15) 0.0258(12) 0.0271(12) 0.0016(10) 0.0106(10) -0.0102(10)
O5 0.0281(12) 0.0324(13) 0.0358(13) -0.0005(10) 0.0139(10) 0.0027(10)
O6 0.0346(14) 0.0324(13) 0.0458(14) 0.0018(11) 0.0092(11) -0.0069(10)
N1 0.0241(14) 0.0208(13) 0.0250(13) 0.0038(10) 0.0063(11) -0.0020(10)
N2 0.0250(14) 0.0206(13) 0.0344(15) 0.0000(11) 0.0045(11) -0.0028(10)
C1 0.065(3) 0.048(2) 0.040(2) 0.0035(18) 0.0194(19) -0.0240(19)
C2 0.0360(19) 0.038(2) 0.0376(19) 0.0008(16) 0.0167(15) -0.0081(15)
C3 0.0313(17) 0.0130(14) 0.0259(16) -0.0009(12) 0.0105(13) -0.0017(12)
C4 0.0224(16) 0.0277(17) 0.0369(19) -0.0037(14) 0.0089(14) 0.0014(13)
C5 0.0295(18) 0.0281(17) 0.0352(18) 0.0003(15) 0.0002(14) 0.0056(14)
C6 0.0320(18) 0.0256(17) 0.0291(17) 0.0023(13) 0.0067(14) 0.0005(13)
C7 0.0275(17) 0.0217(16) 0.0267(16) -0.0028(13) 0.0098(13) 0.0020(12)
C8 0.0267(17) 0.0205(15) 0.0258(16) -0.0005(12) 0.0085(13) 0.0035(12)
C9 0.0317(17) 0.0195(15) 0.0239(16) -0.0002(13) 0.0123(13) 0.0005(13)
C10 0.0314(18) 0.0266(17) 0.0373(19) 0.0078(14) 0.0103(14) -0.0067(13)
C11 0.0365(19) 0.0225(17) 0.0403(19) 0.0048(14) 0.0110(15) -0.0087(14)
C12 0.0335(19) 0.0307(19) 0.040(2) 0.0007(15) 0.0074(15) -0.0091(14)
C13 0.0329(19) 0.0238(17) 0.0278(18) -0.0036(14) 0.0020(14) -0.0013(13)
C14 0.0293(17) 0.0232(17) 0.0309(17) -0.0006(14) 0.0064(13) 0.0014(13)
C15 0.048(2) 0.0263(18) 0.0283(18) -0.0040(15) 0.0025(15) -0.0023(15)
C16 0.068(3) 0.037(2) 0.0209(17) -0.0028(15) 0.0075(17) -0.0038(18)
C17 0.058(2) 0.036(2) 0.0260(18) 0.0010(15) 0.0130(16) -0.0056(17)
C18 0.0388(19) 0.0215(17) 0.0261(17) 0.0010(13) 0.0055(14) 0.0009(13)
C19 0.0243(16) 0.0230(16) 0.0280(17) 0.0029(13) 0.0046(13) 0.0062(12)
C20 0.050(2) 0.0315(19) 0.0347(19) 0.0086(15) 0.0110(16) -0.0099(16)
C21 0.075(3) 0.036(2) 0.039(2) 0.0028(17) 0.009(2) -0.0221(19)
C22 0.042(2) 0.0199(16) 0.0339(18) 0.0100(15) 0.0137(15) 0.0052(15)
C23 0.073(3) 0.041(2) 0.042(2) -0.0021(17) 0.029(2) 0.0102(19)
N3 0.061(3) 0.084(3) 0.202(5) -0.062(3) 0.049(3) -0.015(2)
C24 0.045(3) 0.078(3) 0.070(3) -0.030(2) 0.006(2) 0.003(2)
C25 0.046(3) 0.052(3) 0.094(4) -0.034(2) 0.011(3) -0.001(2)

loop_
_atom_type_symbol
_atom_type_description
_atom_type_scat_dispersion_real
_atom_type_scat_dispersion_imag
_atom_type_scat_source
C C 0.0033 0.0016 'International Tables Vol C Tables 4.2.6.8 and 6.1.1.4'
H H 0.0000 0.0000 'International Tables Vol C Tables 4.2.6.8 and 6.1.1.4'
Mn Mn 0.3368 0.7283 'International Tables Vol C Tables 4.2.6.8 and 6.1.1.4'
N N 0.0061 0.0033 'International Tables Vol C Tables 4.2.6.8 and 6.1.1.4'
O O 0.0106 0.0060 'International Tables Vol C Tables 4.2.6.8 and 6.1.1.4'

loop_
_geom_angle_atom_site_label_1
_geom_angle_atom_site_label_2
_geom_angle_atom_site_label_3
_geom_angle
_geom_angle_site_symmetry_1
_geom_angle_site_symmetry_3
_geom_angle_publ_flag
O3 Mn1 O2 89.47(9) . . ?
O3 Mn1 N1 176.09(9) . . ?
O2 Mn1 N1 89.44(9) . . ?
O3 Mn1 O5 93.01(8) . . ?
O2 Mn1 O5 154.35(9) . . ?
N1 Mn1 O5 89.59(9) . . ?
O3 Mn1 N2 87.32(9) . . ?
O2 Mn1 N2 112.62(9) . . ?
N1 Mn1 N2 89.64(9) . . ?
O5 Mn1 N2 93.00(9) . . ?
O3 Mn1 O6 93.57(8) . . ?
O2 Mn1 O6 96.16(8) . . ?
N1 Mn1 O6 90.28(8) . . ?
O5 Mn1 O6 58.21(8) . . ?
N2 Mn1 O6 151.22(9) . . ?
O3 Mn1 C22 93.03(9) . . ?
O2 Mn1 C22 125.17(10) . . ?
N1 Mn1 C22 90.67(9) . . ?
O5 Mn1 C22 29.22(9) . . ?
N2 Mn1 C22 122.21(10) . . ?
O6 Mn1 C22 29.01(9) . . ?
C3 O1 C2 116.7(2) . . ?
C8 O2 Mn1 125.13(18) . . ?
C19 O3 Mn1 122.03(17) . . ?
C18 O4 C20 116.6(2) . . ?
C22 O5 Mn1 98.86(19) . . ?
C22 O6 Mn1 82.69(18) . . ?
C9 N1 C10 117.6(2) . . ?
C9 N1 Mn1 123.5(2) . . ?
C10 N1 Mn1 118.91(18) . . ?
C13 N2 C12 117.6(3) . . ?
C13 N2 Mn1 120.2(2) . . ?
C12 N2 Mn1 122.25(19) . . ?
C2 C1 H1A 109.5 . . ?
C2 C1 H1B 109.5 . . ?
H1A C1 H1B 109.5 . . ?
C2 C1 H1C 109.5 . . ?
H1A C1 H1C 109.5 . . ?
H1B C1 H1C 109.5 . . ?
O1 C2 C1 107.1(3) . . ?
O1 C2 H2A 110.3 . . ?
C1 C2 H2A 110.3 . . ?
O1 C2 H2B 110.3 . . ?
C1 C2 H2B 110.3 . . ?
H2A C2 H2B 108.6 . . ?
C4 C3 O1 124.7(3) . . ?
C4 C3 C8 121.1(3) . . ?
O1 C3 C8 114.2(2) . . ?
C3 C4 C5 120.1(3) . . ?
C3 C4 H4 119.9 . . ?
C5 C4 H4 119.9 . . ?
C6 C5 C4 120.7(3) . . ?
C6 C5 H5 119.7 . . ?
C4 C5 H5 119.7 . . ?
C5 C6 C7 120.1(3) . . ?
C5 C6 H6 119.9 . . ?
C7 C6 H6 119.9 . . ?
C6 C7 C8 120.4(3) . . ?
C6 C7 C9 118.6(3) . . ?
C8 C7 C9 120.7(3) . . ?
O2 C8 C7 123.3(3) . . ?
O2 C8 C3 119.1(3) . . ?
C7 C8 C3 117.6(3) . . ?
N1 C9 C7 126.2(3) . . ?
N1 C9 H9 116.9 . . ?
C7 C9 H9 116.9 . . ?
N1 C10 C11 111.2(2) . . ?
N1 C10 H10A 109.4 . . ?
C11 C10 H10A 109.4 . . ?
N1 C10 H10B 109.4 . . ?
C11 C10 H10B 109.4 . . ?
H10A C10 H10B 108.0 . . ?
C12 C11 C10 114.0(3) . . ?
C12 C11 H11A 108.7 . . ?
C10 C11 H11A 108.7 . . ?
C12 C11 H11B 108.7 . . ?
C10 C11 H11B 108.7 . . ?
H11A C11 H11B 107.6 . . ?
N2 C12 C11 112.7(2) . . ?
N2 C12 H12A 109.1 . . ?
C11 C12 H12A 109.1 . . ?
N2 C12 H12B 109.1 . . ?
C11 C12 H12B 109.1 . . ?
H12A C12 H12B 107.8 . . ?
N2 C13 C14 125.8(3) . . ?
N2 C13 H13 117.1 . . ?
C14 C13 H13 117.1 . . ?
C15 C14 C19 120.1(3) . . ?
C15 C14 C13 117.5(3) . . ?
C19 C14 C13 122.3(3) . . ?
C16 C15 C14 120.7(3) . . ?
C16 C15 H15 119.7 . . ?
C14 C15 H15 119.7 . . ?
C15 C16 C17 119.8(3) . . ?
C15 C16 H16 120.1 . . ?
C17 C16 H16 120.1 . . ?
C18 C17 C16 121.2(3) . . ?
C18 C17 H17 119.4 . . ?
C16 C17 H17 119.4 . . ?
O4 C18 C17 124.4(3) . . ?
O4 C18 C19 115.0(3) . . ?
C17 C18 C19 120.6(3) . . ?
O3 C19 C14 123.2(3) . . ?
O3 C19 C18 119.1(3) . . ?
C14 C19 C18 117.6(3) . . ?
O4 C20 C21 108.3(2) . . ?
O4 C20 H20A 110.0 . . ?
C21 C20 H20A 110.0 . . ?
O4 C20 H20B 110.0 . . ?
C21 C20 H20B 110.0 . . ?
H20A C20 H20B 108.4 . . ?
C20 C21 H21A 109.5 . . ?
C20 C21 H21B 109.5 . . ?
H21A C21 H21B 109.5 . . ?
C20 C21 H21C 109.5 . . ?
H21A C21 H21C 109.5 . . ?
H21B C21 H21C 109.5 . . ?
O6 C22 O5 120.2(3) . . ?
O6 C22 C23 121.5(3) . . ?
O5 C22 C23 118.3(3) . . ?
O6 C22 Mn1 68.30(17) . . ?
O5 C22 Mn1 51.92(15) . . ?
C23 C22 Mn1 170.1(3) . . ?
C22 C23 H23A 109.5 . . ?
C22 C23 H23B 109.5 . . ?
H23A C23 H23B 109.5 . . ?
C22 C23 H23C 109.5 . . ?
H23A C23 H23C 109.5 . . ?
H23B C23 H23C 109.5 . . ?
C25 C24 H24A 109.5 . . ?
C25 C24 H24B 109.5 . . ?
H24A C24 H24B 109.5 . . ?
C25 C24 H24C 109.5 . . ?
H24A C24 H24C 109.5 . . ?
H24B C24 H24C 109.5 . . ?
N3 C25 C24 179.8(7) . . ?

loop_
_geom_bond_atom_site_label_1
_geom_bond_atom_site_label_2
_geom_bond_distance
_geom_bond_site_symmetry_2
_geom_bond_publ_flag
Mn1 O3 1.8886(19) . ?
Mn1 O2 1.891(2) . ?
Mn1 N1 1.998(2) . ?
Mn1 O5 2.043(2) . ?
Mn1 N2 2.160(2) . ?
Mn1 O6 2.402(2) . ?
Mn1 C22 2.564(3) . ?
O1 C3 1.375(3) . ?
O1 C2 1.435(3) . ?
O2 C8 1.322(3) . ?
O3 C19 1.328(3) . ?
O4 C18 1.377(3) . ?
O4 C20 1.436(3) . ?
O5 C22 1.267(4) . ?
O6 C22 1.254(4) . ?
N1 C9 1.279(3) . ?
N1 C10 1.481(3) . ?
N2 C13 1.283(4) . ?
N2 C12 1.476(4) . ?
C1 C2 1.501(4) . ?
C1 H1A 0.9800 . ?
C1 H1B 0.9800 . ?
C1 H1C 0.9800 . ?
C2 H2A 0.9900 . ?
C2 H2B 0.9900 . ?
C3 C4 1.368(4) . ?
C3 C8 1.424(4) . ?
C4 C5 1.404(4) . ?
C4 H4 0.9500 . ?
C5 C6 1.363(4) . ?
C5 H5 0.9500 . ?
C6 C7 1.408(4) . ?
C6 H6 0.9500 . ?
C7 C8 1.414(4) . ?
C7 C9 1.443(4) . ?
C9 H9 0.9500 . ?
C10 C11 1.520(4) . ?
C10 H10A 0.9900 . ?
C10 H10B 0.9900 . ?
C11 C12 1.512(4) . ?
C11 H11A 0.9900 . ?
C11 H11B 0.9900 . ?
C12 H12A 0.9900 . ?
C12 H12B 0.9900 . ?
C13 C14 1.443(4) . ?
C13 H13 0.9500 . ?
C14 C15 1.407(4) . ?
C14 C19 1.414(4) . ?
C15 C16 1.365(4) . ?
C15 H15 0.9500 . ?
C16 C17 1.384(4) . ?
C16 H16 0.9500 . ?
C17 C18 1.378(4) . ?
C17 H17 0.9500 . ?
C18 C19 1.414(4) . ?
C20 C21 1.497(4) . ?
C20 H20A 0.9900 . ?
C20 H20B 0.9900 . ?
C21 H21A 0.9800 . ?
C21 H21B 0.9800 . ?
C21 H21C 0.9800 . ?
C22 C23 1.506(4) . ?
C23 H23A 0.9800 . ?
C23 H23B 0.9800 . ?
C23 H23C 0.9800 . ?
N3 C25 1.132(5) . ?
C24 C25 1.444(6) . ?
C24 H24A 0.9800 . ?
C24 H24B 0.9800 . ?
C24 H24C 0.9800 . ?

loop_
_geom_hbond_atom_site_label_D
_geom_hbond_atom_site_label_H
_geom_hbond_atom_site_label_A
_geom_hbond_distance_DH
_geom_hbond_distance_HA
_geom_hbond_distance_DA
_geom_hbond_angle_DHA
_geom_hbond_site_symmetry_A
C4 H4 O5 0.95 2.32 3.266(4) 170.8 1_655
C9 H9 O3 0.95 2.53 3.411(3) 154.6 2_545
C24 H24B O1 0.98 2.52 3.296(4) 135.6 .
C24 H24B O2 0.98 2.45 3.297(5) 143.9 .

loop_
_geom_torsion_atom_site_label_1
_geom_torsion_atom_site_label_2
_geom_torsion_atom_site_label_3
_geom_torsion_atom_site_label_4
_geom_torsion
_geom_torsion_site_symmetry_1
_geom_torsion_site_symmetry_2
_geom_torsion_site_symmetry_3
_geom_torsion_site_symmetry_4
_geom_torsion_publ_flag
O3 Mn1 O2 C8 146.7(2) . . . . ?
N1 Mn1 O2 C8 -37.0(2) . . . . ?
O5 Mn1 O2 C8 50.9(3) . . . . ?
N2 Mn1 O2 C8 -126.4(2) . . . . ?
O6 Mn1 O2 C8 53.2(2) . . . . ?
C22 Mn1 O2 C8 53.4(2) . . . . ?
O2 Mn1 O3 C19 65.6(2) . . . . ?
N1 Mn1 O3 C19 -8.2(15) . . . . ?
O5 Mn1 O3 C19 -139.9(2) . . . . ?
N2 Mn1 O3 C19 -47.1(2) . . . . ?
O6 Mn1 O3 C19 161.8(2) . . . . ?
C22 Mn1 O3 C19 -169.2(2) . . . . ?
O3 Mn1 O5 C22 -90.82(18) . . . . ?
O2 Mn1 O5 C22 4.2(3) . . . . ?
N1 Mn1 O5 C22 92.09(18) . . . . ?
N2 Mn1 O5 C22 -178.29(18) . . . . ?
O6 Mn1 O5 C22 1.51(16) . . . . ?
O3 Mn1 O6 C22 89.81(17) . . . . ?
O2 Mn1 O6 C22 179.66(17) . . . . ?
N1 Mn1 O6 C22 -90.87(17) . . . . ?
O5 Mn1 O6 C22 -1.52(16) . . . . ?
N2 Mn1 O6 C22 -1.1(3) . . . . ?
O3 Mn1 N1 C9 99.7(13) . . . . ?
O2 Mn1 N1 C9 25.9(2) . . . . ?
O5 Mn1 N1 C9 -128.5(2) . . . . ?
N2 Mn1 N1 C9 138.5(2) . . . . ?
O6 Mn1 N1 C9 -70.3(2) . . . . ?
C22 Mn1 N1 C9 -99.3(2) . . . . ?
O3 Mn1 N1 C10 -78.7(14) . . . . ?
O2 Mn1 N1 C10 -152.5(2) . . . . ?
O5 Mn1 N1 C10 53.2(2) . . . . ?
N2 Mn1 N1 C10 -39.8(2) . . . . ?
O6 Mn1 N1 C10 111.4(2) . . . . ?
C22 Mn1 N1 C10 82.4(2) . . . . ?
O3 Mn1 N2 C13 28.5(2) . . . . ?
O2 Mn1 N2 C13 -59.8(2) . . . . ?
N1 Mn1 N2 C13 -149.0(2) . . . . ?
O5 Mn1 N2 C13 121.4(2) . . . . ?
O6 Mn1 N2 C13 121.0(2) . . . . ?
C22 Mn1 N2 C13 120.4(2) . . . . ?
O3 Mn1 N2 C12 -151.3(2) . . . . ?
O2 Mn1 N2 C12 120.4(2) . . . . ?
N1 Mn1 N2 C12 31.2(2) . . . . ?
O5 Mn1 N2 C12 -58.4(2) . . . . ?
O6 Mn1 N2 C12 -58.7(3) . . . . ?
C22 Mn1 N2 C12 -59.4(2) . . . . ?
C3 O1 C2 C1 -177.6(2) . . . . ?
C2 O1 C3 C4 -0.7(4) . . . . ?
C2 O1 C3 C8 177.8(2) . . . . ?
O1 C3 C4 C5 179.1(3) . . . . ?
C8 C3 C4 C5 0.8(4) . . . . ?
C3 C4 C5 C6 0.2(4) . . . . ?
C4 C5 C6 C7 -1.4(4) . . . . ?
C5 C6 C7 C8 1.7(4) . . . . ?
C5 C6 C7 C9 176.2(3) . . . . ?
Mn1 O2 C8 C7 28.7(4) . . . . ?
Mn1 O2 C8 C3 -153.0(2) . . . . ?
C6 C7 C8 O2 177.5(3) . . . . ?
C9 C7 C8 O2 3.1(4) . . . . ?
C6 C7 C8 C3 -0.8(4) . . . . ?
C9 C7 C8 C3 -175.1(3) . . . . ?
C4 C3 C8 O2 -178.8(3) . . . . ?
O1 C3 C8 O2 2.7(4) . . . . ?
C4 C3 C8 C7 -0.4(4) . . . . ?
O1 C3 C8 C7 -179.0(2) . . . . ?
C10 N1 C9 C7 172.0(3) . . . . ?
Mn1 N1 C9 C7 -6.4(4) . . . . ?
C6 C7 C9 N1 171.3(3) . . . . ?
C8 C7 C9 N1 -14.3(4) . . . . ?
C9 N1 C10 C11 -112.9(3) . . . . ?
Mn1 N1 C10 C11 65.5(3) . . . . ?
N1 C10 C11 C12 -74.0(3) . . . . ?
C13 N2 C12 C11 135.2(3) . . . . ?
Mn1 N2 C12 C11 -45.0(3) . . . . ?
C10 C11 C12 N2 62.8(4) . . . . ?
C12 N2 C13 C14 176.2(3) . . . . ?
Mn1 N2 C13 C14 -3.5(4) . . . . ?
N2 C13 C14 C15 166.1(3) . . . . ?
N2 C13 C14 C19 -16.7(5) . . . . ?
C19 C14 C15 C16 2.4(5) . . . . ?
C13 C14 C15 C16 179.6(3) . . . . ?
C14 C15 C16 C17 -0.9(5) . . . . ?
C15 C16 C17 C18 -0.9(5) . . . . ?
C20 O4 C18 C17 -1.5(5) . . . . ?
C20 O4 C18 C19 178.0(3) . . . . ?
C16 C17 C18 O4 -179.2(3) . . . . ?
C16 C17 C18 C19 1.3(5) . . . . ?
Mn1 O3 C19 C14 42.8(4) . . . . ?
Mn1 O3 C19 C18 -140.6(2) . . . . ?
C15 C14 C19 O3 174.7(3) . . . . ?
C13 C14 C19 O3 -2.4(4) . . . . ?
C15 C14 C19 C18 -1.9(4) . . . . ?
C13 C14 C19 C18 -179.0(3) . . . . ?
O4 C18 C19 O3 3.9(4) . . . . ?
C17 C18 C19 O3 -176.6(3) . . . . ?
O4 C18 C19 C14 -179.4(2) . . . . ?
C17 C18 C19 C14 0.1(5) . . . . ?
C18 O4 C20 C21 -178.1(3) . . . . ?
Mn1 O6 C22 O5 2.4(3) . . . . ?
Mn1 O6 C22 C23 -178.4(3) . . . . ?
Mn1 O5 C22 O6 -2.8(3) . . . . ?
Mn1 O5 C22 C23 178.0(2) . . . . ?
O3 Mn1 C22 O6 -91.89(17) . . . . ?
O2 Mn1 C22 O6 -0.4(2) . . . . ?
N1 Mn1 C22 O6 89.37(17) . . . . ?
O5 Mn1 C22 O6 177.3(3) . . . . ?
N2 Mn1 C22 O6 179.37(15) . . . . ?
O3 Mn1 C22 O5 90.76(18) . . . . ?
O2 Mn1 C22 O5 -177.76(16) . . . . ?
N1 Mn1 C22 O5 -87.97(18) . . . . ?
N2 Mn1 C22 O5 2.0(2) . . . . ?
O6 Mn1 C22 O5 -177.3(3) . . . . ?
O3 Mn1 C22 C23 80.3(13) . . . . ?
O2 Mn1 C22 C23 171.8(12) . . . . ?
N1 Mn1 C22 C23 -98.4(13) . . . . ?
O5 Mn1 C22 C23 -10.4(12) . . . . ?
N2 Mn1 C22 C23 -8.4(13) . . . . ?
O6 Mn1 C22 C23 172.2(14) . . . . ?
N1 N2 O3 O2 40.80(8) . . . . ?
